data_7243593
loop_
_publ_author_name
'Dailey, Maegan'
'Besson, Claire'

_publ_section_title
;
 Selective crystallization of four bis(phthalocyaninato)lanthanoid(iii)
 polymorphs
;
_journal_issue 40
_journal_name_full CrystEngComm
_journal_page_first 7151
_journal_page_last 7161
_journal_paper_doi 10.1039/D1CE00936B
_journal_volume 23
_journal_year 2021
_chemical_formula_moiety 'C64 H32 N16 Dy, C H2 Cl2'
_chemical_formula_sum 'C65 H34 Cl2 Dy N16'
_chemical_formula_weight 1272.48
_chemical_name_common bis(phthalocyaninato)-dysprosium
_chemical_name_systematic (phthalocyaninato)-(phthalocyaninato-radical)-dysprosium(II)
_space_group_crystal_system orthorhombic
_space_group_IT_number 62
_space_group_name_Hall '-P 2ac 2n'
_space_group_name_H-M_alt 'P n m a'
_atom_sites_solution_hydrogens geom
_audit_creation_method SHELXL-2018/3
_audit_update_record
;
2021-09-09 deposited with the CCDC.	2021-09-24 downloaded from the CCDC.
;
_cell_angle_alpha 90
_cell_angle_beta 90
_cell_angle_gamma 90
_cell_formula_units_Z 4
_cell_length_a 28.010(3)
_cell_length_b 22.923(3)
_cell_length_c 7.8994(10)
_cell_measurement_reflns_used 15375
_cell_measurement_temperature 273(2)
_cell_measurement_theta_max 47.195
_cell_measurement_theta_min 4.592
_cell_volume 5072.0(11)
_computing_cell_refinement 'SAINT V8.38A, Bruker AXS'
_computing_data_collection 'APEX, Bruker AXS'
_computing_data_reduction 'SAINT V8.38A, Bruker AXS'
_computing_molecular_graphics 'shelXle, C.B. Huebschle'
_computing_structure_refinement 'SHELXL-2018/3 (Sheldrick, 2018)'
_computing_structure_solution 'SHELXT 2014/5 (Sheldrick, 2014)'
_diffrn_ambient_temperature 273(2)
_diffrn_measured_fraction_theta_full 0.996
_diffrn_measured_fraction_theta_max 0.996
_diffrn_measurement_device_type 'Bruker SMART Apex II'
_diffrn_measurement_method '\w scans'
_diffrn_radiation_probe x-ray
_diffrn_radiation_type MoK\a
_diffrn_radiation_wavelength 0.71073
_diffrn_reflns_av_R_equivalents 0.0764
_diffrn_reflns_av_unetI/netI 0.0842
_diffrn_reflns_Laue_measured_fraction_full 0.996
_diffrn_reflns_Laue_measured_fraction_max 0.996
_diffrn_reflns_limit_h_max 32
_diffrn_reflns_limit_h_min -27
_diffrn_reflns_limit_k_max 26
_diffrn_reflns_limit_k_min -18
_diffrn_reflns_limit_l_max 9
_diffrn_reflns_limit_l_min -9
_diffrn_reflns_number 14540
_diffrn_reflns_point_group_measured_fraction_full 0.996
_diffrn_reflns_point_group_measured_fraction_max 0.996
_diffrn_reflns_theta_full 24.741
_diffrn_reflns_theta_max 24.741
_diffrn_reflns_theta_min 1.704
_diffrn_source 'fine-focused sealed tube'
_exptl_absorpt_coefficient_mu 1.643
_exptl_absorpt_correction_T_max 0.7451
_exptl_absorpt_correction_T_min 0.6526
_exptl_absorpt_correction_type multi-scan
_exptl_absorpt_process_details 'SADABS 2016/2 (G. Sheldrick)'
_exptl_crystal_colour green
_exptl_crystal_density_diffrn 1.666
_exptl_crystal_description needle
_exptl_crystal_F_000 2544
_exptl_crystal_recrystallization_method 'slow evaporation from DCM'
_refine_diff_density_max 0.595
_refine_diff_density_min -0.669
_refine_diff_density_rms 0.128
_refine_ls_extinction_method none
_refine_ls_goodness_of_fit_ref 1.036
_refine_ls_hydrogen_treatment constr
_refine_ls_matrix_type full
_refine_ls_number_parameters 388
_refine_ls_number_reflns 4442
_refine_ls_number_restraints 0
_refine_ls_restrained_S_all 1.036
_refine_ls_R_factor_all 0.0729
_refine_ls_R_factor_gt 0.0421
_refine_ls_shift/su_max 0.001
_refine_ls_shift/su_mean 0.000
_refine_ls_structure_factor_coef Fsqd
_refine_ls_weighting_details 'w=1/[\s^2^(Fo^2^)+(0.0312P)^2^+0.5864P] where P=(Fo^2^+2Fc^2^)/3'
_refine_ls_weighting_scheme calc
_refine_ls_wR_factor_gt 0.0801
_refine_ls_wR_factor_ref 0.0890
_reflns_Friedel_coverage 0.000
_reflns_number_gt 3213
_reflns_number_total 4442
_reflns_threshold_expression 'I > 2\s(I)'
_cod_data_source_file d1ce00936b2.cif
_cod_data_source_block DyPc2_Pnma
_cod_depositor_comments 'Adding full bibliography for 7243585--7243607.cif.'
_cod_original_cell_volume 5071.9(11)
_cod_database_code 7243593
_shelx_shelxl_version_number 2018/3
_shelx_space_group_comment
;
The symmetry employed for this shelxl refinement is uniquely defined
by the following loop, which should always be used as a source of
symmetry information in preference to the above space-group names.
They are only intended as comments.
;

loop_
_space_group_symop_operation_xyz
'x, y, z'
'-x+1/2, -y, z+1/2'
'-x, y+1/2, -z'
'x+1/2, -y+1/2, -z+1/2'
'-x, -y, -z'
'x-1/2, y, -z-1/2'
'x, -y-1/2, z'
'-x-1/2, y-1/2, z-1/2'

loop_
_atom_site_label
_atom_site_type_symbol
_atom_site_fract_x
_atom_site_fract_y
_atom_site_fract_z
_atom_site_U_iso_or_equiv
_atom_site_adp_type
_atom_site_occupancy
_atom_site_site_symmetry_order
_atom_site_calc_flag
_atom_site_refinement_flags_posn
_atom_site_refinement_flags_adp
_atom_site_refinement_flags_occupancy
_atom_site_disorder_assembly
_atom_site_disorder_group
Dy01 Dy 0.63580(2) 0.750000 0.61002(4) 0.01055(11) Uani 1 2 d S T P . .
Cl01 Cl 0.41375(6) 0.68634(7) 0.3187(2) 0.0389(4) Uani 1 1 d . . . . .
N003 N 0.60754(15) 0.66400(18) 0.4665(5) 0.0124(10) Uani 1 1 d . . . . .
N004 N 0.7650(2) 0.750000 0.5181(7) 0.0137(14) Uani 1 2 d S T P . .
N005 N 0.54957(19) 0.750000 0.6111(7) 0.0109(13) Uani 1 2 d S T P . .
N006 N 0.66816(14) 0.89739(17) 0.7734(5) 0.0106(10) Uani 1 1 d . . . . .
N007 N 0.70493(14) 0.81094(17) 0.6514(5) 0.0099(10) Uani 1 1 d . . . . .
N008 N 0.6648(2) 0.750000 0.3206(7) 0.0113(14) Uani 1 2 d S T P . .
N009 N 0.62400(14) 0.81044(17) 0.8557(5) 0.0119(10) Uani 1 1 d . . . . .
N00A N 0.53367(14) 0.64545(18) 0.6197(5) 0.0142(10) Uani 1 1 d . . . . .
N40 N 0.5688(2) 0.750000 1.0127(7) 0.0102(14) Uani 1 2 d S T P . .
N30 N 0.67426(15) 0.64552(18) 0.2769(5) 0.0149(10) Uani 1 1 d . . . . .
C00D C 0.72297(17) 0.7198(2) 0.1326(6) 0.0125(12) Uani 1 1 d . . . . .
C00E C 0.59765(18) 0.9000(2) 0.9559(6) 0.0119(12) Uani 1 1 d . . . . .
C00F C 0.57271(18) 0.6285(2) 0.5352(6) 0.0123(12) Uani 1 1 d . . . . .
C00G C 0.58810(19) 0.9584(2) 0.9859(6) 0.0145(12) Uani 1 1 d . . . . .
H00G H 0.607587 0.987362 0.940976 0.017 Uiso 1 1 calc R U . . .
C00H C 0.76847(18) 0.8568(2) 0.5221(6) 0.0122(12) Uani 1 1 d . . . . .
C00I C 0.47717(18) 0.7198(2) 0.7211(6) 0.0151(13) Uani 1 1 d . . . . .
C00J C 0.74627(19) 0.8008(2) 0.5617(6) 0.0140(13) Uani 1 1 d . . . . .
C00K C 0.53008(17) 0.8706(2) 1.1276(6) 0.0138(12) Uani 1 1 d . . . . .
H00K H 0.511325 0.841600 1.176194 0.017 Uiso 1 1 calc R U . . .
C00L C 0.52239(17) 0.7013(2) 0.6472(6) 0.0121(12) Uani 1 1 d . . . . .
C00M C 0.74103(18) 0.9002(2) 0.5994(6) 0.0139(11) Uani 1 1 d . . . . .
C00N C 0.68461(18) 0.7016(2) 0.2482(6) 0.0138(12) Uani 1 1 d . . . . .
C00O C 0.63316(19) 0.8696(2) 0.8537(6) 0.0127(12) Uani 1 1 d . . . . .
C00P C 0.63793(19) 0.6292(2) 0.3762(6) 0.0156(11) Uani 1 1 d . . . . .
C00Q C 0.64545(19) 0.5159(2) 0.3478(6) 0.0182(13) Uani 1 1 d . . . . .
H00Q H 0.673035 0.515763 0.282310 0.022 Uiso 1 1 calc R U . . .
C00R C 0.58371(18) 0.5676(2) 0.4995(6) 0.0145(12) Uani 1 1 d . . . . .
C00S C 0.56867(19) 0.8565(2) 1.0272(6) 0.0136(12) Uani 1 1 d . . . . .
C00T C 0.43835(19) 0.6880(2) 0.7816(6) 0.0187(13) Uani 1 1 d . . . . .
H00T H 0.438130 0.647407 0.780419 0.022 Uiso 1 1 calc R U . . .
C00U C 0.80667(18) 0.8711(2) 0.4170(6) 0.0156(12) Uani 1 1 d . . . . .
H00U H 0.825059 0.842203 0.366167 0.019 Uiso 1 1 calc R U . . .
C00V C 0.58671(18) 0.8011(2) 0.9644(6) 0.0108(12) Uani 1 1 d . . . . .
C00W C 0.70173(17) 0.8690(2) 0.6817(6) 0.0113(12) Uani 1 1 d . . . . .
C00X C 0.75163(18) 0.9586(2) 0.5747(6) 0.0163(13) Uani 1 1 d . . . . .
H00X H 0.733756 0.987603 0.627378 0.020 Uiso 1 1 calc R U . . .
C00Y C 0.62526(17) 0.5679(2) 0.4012(6) 0.0150(12) Uani 1 1 d . . . . .
C00Z C 0.75609(19) 0.6881(3) 0.0395(7) 0.0206(13) Uani 1 1 d . . . . .
H00Z H 0.755356 0.647526 0.036428 0.025 Uiso 1 1 calc R U . . .
C010 C 0.54867(18) 0.9728(2) 1.0851(6) 0.0170(13) Uani 1 1 d . . . . .
H010 H 0.541381 1.011725 1.105433 0.020 Uiso 1 1 calc R U . . .
C011 C 0.56127(19) 0.5159(2) 0.5443(6) 0.0165(13) Uani 1 1 d . . . . .
H011 H 0.533426 0.516148 0.608439 0.020 Uiso 1 1 calc R U . . .
C012 C 0.51999(19) 0.9288(2) 1.1541(6) 0.0182(13) Uani 1 1 d . . . . .
H012 H 0.493617 0.939055 1.219166 0.022 Uiso 1 1 calc R U . . .
C013 C 0.81637(18) 0.9294(2) 0.3908(7) 0.0203(12) Uani 1 1 d . . . . .
H013 H 0.841287 0.939958 0.319251 0.024 Uiso 1 1 calc R U . . .
C014 C 0.62355(19) 0.4641(2) 0.3943(7) 0.0244(14) Uani 1 1 d . . . . .
H014 H 0.636898 0.428735 0.361060 0.029 Uiso 1 1 calc R U . . .
C015 C 0.78954(19) 0.9728(2) 0.4695(7) 0.0190(13) Uani 1 1 d . . . . .
H015 H 0.797133 1.011830 0.451197 0.023 Uiso 1 1 calc R U . . .
C016 C 0.5814(2) 0.4643(2) 0.4913(7) 0.0242(14) Uani 1 1 d . . . . .
H016 H 0.566943 0.429078 0.519790 0.029 Uiso 1 1 calc R U . . .
C017 C 0.40030(19) 0.7197(2) 0.8433(6) 0.0201(13) Uani 1 1 d . . . . .
H017 H 0.373909 0.699936 0.886028 0.024 Uiso 1 1 calc R U . . .
C018 C 0.7902(2) 0.7195(2) -0.0486(6) 0.0241(15) Uani 1 1 d . . . . .
H018 H 0.813607 0.699625 -0.108948 0.029 Uiso 1 1 calc R U . . .
C019 C 0.4467(3) 0.750000 0.2721(10) 0.025(2) Uani 1 2 d S T P . .
H01A H 0.476033 0.749999 0.337599 0.030 Uiso 1 2 calc R U P . .
H01B H 0.455284 0.750000 0.153067 0.030 Uiso 1 2 calc R U P . .

loop_
_atom_site_aniso_label
_atom_site_aniso_U_11
_atom_site_aniso_U_22
_atom_site_aniso_U_33
_atom_site_aniso_U_23
_atom_site_aniso_U_13
_atom_site_aniso_U_12
Dy01 0.01145(19) 0.00770(18) 0.01248(18) 0.000 0.00001(18) 0.000
Cl01 0.0408(10) 0.0344(10) 0.0416(10) 0.0042(8) -0.0046(8) -0.0098(8)
N003 0.010(2) 0.015(2) 0.012(2) -0.001(2) -0.001(2) -0.003(2)
N004 0.011(4) 0.016(4) 0.015(3) 0.000 -0.003(3) 0.000
N005 0.009(3) 0.010(3) 0.013(3) 0.000 0.001(3) 0.000
N006 0.010(2) 0.008(2) 0.014(2) 0.0006(19) -0.0008(19) -0.0014(19)
N007 0.007(2) 0.008(2) 0.015(3) 0.0007(19) -0.0016(18) 0.0017(18)
N008 0.013(4) 0.013(3) 0.008(3) 0.000 -0.003(3) 0.000
N009 0.013(3) 0.011(2) 0.011(2) 0.0006(18) 0.0021(18) 0.0026(18)
N00A 0.014(2) 0.016(2) 0.012(2) -0.001(2) -0.003(2) -0.0027(19)
N40 0.015(4) 0.008(3) 0.007(3) 0.000 0.006(3) 0.000
N30 0.016(3) 0.014(3) 0.014(2) -0.001(2) -0.002(2) 0.000(2)
C00D 0.010(3) 0.020(3) 0.007(3) -0.003(2) -0.002(2) 0.000(2)
C00E 0.013(3) 0.011(3) 0.012(3) 0.000(2) -0.005(2) 0.001(2)
C00F 0.013(3) 0.014(3) 0.010(3) 0.001(2) -0.007(2) 0.001(2)
C00G 0.017(3) 0.011(3) 0.015(3) 0.000(2) -0.003(2) -0.001(2)
C00H 0.012(3) 0.015(3) 0.010(3) 0.005(2) -0.003(2) -0.003(2)
C00I 0.014(3) 0.019(3) 0.013(3) 0.002(2) -0.005(2) -0.002(2)
C00J 0.015(3) 0.016(3) 0.010(3) 0.004(2) -0.007(2) -0.001(3)
C00K 0.014(3) 0.011(3) 0.017(3) 0.002(3) 0.005(2) 0.002(2)
C00L 0.009(3) 0.017(3) 0.010(3) 0.003(2) -0.001(2) -0.001(2)
C00M 0.018(3) 0.011(3) 0.012(3) -0.002(3) -0.002(3) -0.001(2)
C00N 0.014(3) 0.017(3) 0.010(3) -0.002(2) -0.004(2) 0.000(2)
C00O 0.016(3) 0.013(3) 0.009(3) 0.000(2) -0.004(2) 0.000(3)
C00P 0.013(3) 0.018(3) 0.016(3) -0.010(2) -0.008(3) -0.002(3)
C00Q 0.015(3) 0.021(3) 0.019(3) -0.004(2) 0.000(2) 0.002(2)
C00R 0.015(3) 0.012(3) 0.017(3) -0.002(2) -0.004(2) 0.004(2)
C00S 0.020(3) 0.009(3) 0.012(3) -0.002(2) -0.007(2) 0.003(2)
C00T 0.022(3) 0.017(3) 0.016(3) -0.001(3) -0.002(3) -0.006(3)
C00U 0.014(3) 0.016(3) 0.017(3) -0.002(2) 0.001(2) -0.002(2)
C00V 0.012(3) 0.012(3) 0.009(2) -0.001(2) -0.003(2) 0.000(2)
C00W 0.008(3) 0.016(3) 0.010(3) 0.005(2) -0.005(2) -0.001(2)
C00X 0.016(3) 0.011(3) 0.022(3) 0.000(2) -0.004(2) -0.002(2)
C00Y 0.018(3) 0.017(3) 0.011(3) -0.001(3) -0.007(3) -0.001(2)
C00Z 0.021(3) 0.024(3) 0.017(3) -0.007(3) -0.001(3) 0.002(3)
C010 0.018(3) 0.014(3) 0.019(3) -0.005(3) -0.007(3) 0.006(2)
C011 0.020(3) 0.013(3) 0.017(3) 0.002(2) 0.002(2) -0.007(3)
C012 0.021(3) 0.016(3) 0.017(3) -0.006(2) 0.003(2) 0.006(3)
C013 0.017(3) 0.026(3) 0.018(3) 0.001(3) 0.002(3) -0.010(2)
C014 0.031(4) 0.014(3) 0.028(3) -0.004(3) -0.004(3) 0.006(3)
C015 0.022(3) 0.014(3) 0.021(3) 0.003(3) -0.006(3) -0.002(3)
C016 0.038(4) 0.012(3) 0.022(3) 0.000(3) -0.004(3) -0.004(3)
C017 0.016(3) 0.029(3) 0.015(3) 0.004(2) -0.001(2) -0.007(3)
C018 0.017(3) 0.041(4) 0.015(3) -0.008(3) 0.003(2) 0.004(3)
C019 0.039(6) 0.016(5) 0.021(4) 0.000 0.001(4) 0.000

loop_
_atom_type_symbol
_atom_type_description
_atom_type_scat_dispersion_real
_atom_type_scat_dispersion_imag
_atom_type_scat_source
C C 0.0033 0.0016 'International Tables Vol C Tables 4.2.6.8 and 6.1.1.4'
H H 0.0000 0.0000 'International Tables Vol C Tables 4.2.6.8 and 6.1.1.4'
N N 0.0061 0.0033 'International Tables Vol C Tables 4.2.6.8 and 6.1.1.4'
Dy Dy -0.1892 4.4098 'International Tables Vol C Tables 4.2.6.8 and 6.1.1.4'
Cl Cl 0.1484 0.1585 'International Tables Vol C Tables 4.2.6.8 and 6.1.1.4'

loop_
_geom_angle_atom_site_label_1
_geom_angle_atom_site_label_2
_geom_angle_atom_site_label_3
_geom_angle
_geom_angle_site_symmetry_1
_geom_angle_site_symmetry_3
_geom_angle_publ_flag
N009 Dy01 N009 70.27(19) . 7_575 ?
N009 Dy01 N003 82.15(13) . 7_575 ?
N009 Dy01 N003 143.68(14) 7_575 7_575 ?
N009 Dy01 N003 143.68(14) . . ?
N009 Dy01 N003 82.15(13) 7_575 . ?
N003 Dy01 N003 109.9(2) 7_575 . ?
N009 Dy01 N007 109.54(13) . 7_575 ?
N009 Dy01 N007 70.56(13) 7_575 7_575 ?
N003 Dy01 N007 143.37(14) 7_575 7_575 ?
N003 Dy01 N007 81.58(14) . 7_575 ?
N009 Dy01 N007 70.56(13) . . ?
N009 Dy01 N007 109.54(13) 7_575 . ?
N003 Dy01 N007 81.57(14) 7_575 . ?
N003 Dy01 N007 143.37(14) . . ?
N007 Dy01 N007 70.85(18) 7_575 . ?
N009 Dy01 N005 81.94(15) . . ?
N009 Dy01 N005 81.94(15) 7_575 . ?
N003 Dy01 N005 70.92(12) 7_575 . ?
N003 Dy01 N005 70.92(12) . . ?
N007 Dy01 N005 143.42(10) 7_575 . ?
N007 Dy01 N005 143.42(10) . . ?
N009 Dy01 N008 143.67(10) . . ?
N009 Dy01 N008 143.67(10) 7_575 . ?
N003 Dy01 N008 70.51(12) 7_575 . ?
N003 Dy01 N008 70.51(12) . . ?
N007 Dy01 N008 81.89(14) 7_575 . ?
N007 Dy01 N008 81.89(14) . . ?
N005 Dy01 N008 109.77(19) . . ?
C00P N003 C00F 107.5(4) . . ?
C00P N003 Dy01 121.2(3) . . ?
C00F N003 Dy01 121.9(3) . . ?
C00J N004 C00J 123.4(7) 7_575 . ?
C00L N005 C00L 107.8(6) . 7_575 ?
C00L N005 Dy01 123.5(3) . . ?
C00L N005 Dy01 123.5(3) 7_575 . ?
C00O N006 C00W 122.5(4) . . ?
C00W N007 C00J 108.2(4) . . ?
C00W N007 Dy01 122.7(3) . . ?
C00J N007 Dy01 120.5(3) . . ?
C00N N008 C00N 108.6(6) 7_575 . ?
C00N N008 Dy01 122.0(3) 7_575 . ?
C00N N008 Dy01 122.0(3) . . ?
C00V N009 C00O 107.6(4) . . ?
C00V N009 Dy01 121.3(3) . . ?
C00O N009 Dy01 122.1(3) . . ?
C00L N00A C00F 123.5(4) . . ?
C00V N40 C00V 123.5(6) . 7_575 ?
C00N N30 C00P 122.2(4) . . ?
C00D C00D C00Z 121.6(3) 7_575 . ?
C00D C00D C00N 106.5(3) 7_575 . ?
C00Z C00D C00N 131.9(5) . . ?
C00G C00E C00S 120.4(5) . . ?
C00G C00E C00O 133.5(5) . . ?
C00S C00E C00O 106.1(4) . . ?
N00A C00F N003 127.0(5) . . ?
N00A C00F C00R 123.2(5) . . ?
N003 C00F C00R 109.8(4) . . ?
C00E C00G C010 118.5(5) . . ?
C00E C00G H00G 120.7 . . ?
C010 C00G H00G 120.7 . . ?
C00U C00H C00M 121.0(5) . . ?
C00U C00H C00J 131.4(5) . . ?
C00M C00H C00J 107.3(4) . . ?
C00I C00I C00T 121.6(3) 7_575 . ?
C00I C00I C00L 106.9(3) 7_575 . ?
C00T C00I C00L 131.5(5) . . ?
N004 C00J N007 128.0(5) . . ?
N004 C00J C00H 123.3(5) . . ?
N007 C00J C00H 108.7(4) . . ?
C00S C00K C012 118.3(5) . . ?
C00S C00K H00K 120.9 . . ?
C012 C00K H00K 120.9 . . ?
N00A C00L N005 127.6(5) . . ?
N00A C00L C00I 123.3(5) . . ?
N005 C00L C00I 109.1(4) . . ?
C00X C00M C00H 120.6(5) . . ?
C00X C00M C00W 134.0(5) . . ?
C00H C00M C00W 105.1(4) . . ?
N30 C00N N008 128.5(5) . . ?
N30 C00N C00D 122.4(5) . . ?
N008 C00N C00D 109.0(5) . . ?
N006 C00O N009 127.8(5) . . ?
N006 C00O C00E 122.5(4) . . ?
N009 C00O C00E 109.7(4) . . ?
N30 C00P N003 128.1(5) . . ?
N30 C00P C00Y 122.1(5) . . ?
N003 C00P C00Y 109.8(5) . . ?
C00Y C00Q C014 118.4(5) . . ?
C00Y C00Q H00Q 120.8 . . ?
C014 C00Q H00Q 120.8 . . ?
C011 C00R C00Y 121.5(5) . . ?
C011 C00R C00F 132.3(5) . . ?
C00Y C00R C00F 106.2(5) . . ?
C00K C00S C00E 121.2(5) . . ?
C00K C00S C00V 132.3(5) . . ?
C00E C00S C00V 106.4(4) . . ?
C017 C00T C00I 116.6(5) . . ?
C017 C00T H00T 121.7 . . ?
C00I C00T H00T 121.7 . . ?
C013 C00U C00H 117.9(5) . . ?
C013 C00U H00U 121.0 . . ?
C00H C00U H00U 121.0 . . ?
N40 C00V N009 127.3(5) . . ?
N40 C00V C00S 122.7(5) . . ?
N009 C00V C00S 110.0(4) . . ?
N006 C00W N007 127.8(5) . . ?
N006 C00W C00M 121.6(5) . . ?
N007 C00W C00M 110.6(4) . . ?
C00M C00X C015 118.4(5) . . ?
C00M C00X H00X 120.8 . . ?
C015 C00X H00X 120.8 . . ?
C00Q C00Y C00R 120.3(5) . . ?
C00Q C00Y C00P 133.4(5) . . ?
C00R C00Y C00P 106.3(4) . . ?
C018 C00Z C00D 117.0(5) . . ?
C018 C00Z H00Z 121.5 . . ?
C00D C00Z H00Z 121.5 . . ?
C00G C010 C012 120.3(5) . . ?
C00G C010 H010 119.9 . . ?
C012 C010 H010 119.9 . . ?
C016 C011 C00R 118.1(5) . . ?
C016 C011 H011 120.9 . . ?
C00R C011 H011 120.9 . . ?
C00K C012 C010 121.3(5) . . ?
C00K C012 H012 119.3 . . ?
C010 C012 H012 119.3 . . ?
C00U C013 C015 121.3(5) . . ?
C00U C013 H013 119.4 . . ?
C015 C013 H013 119.4 . . ?
C00Q C014 C016 120.8(5) . . ?
C00Q C014 H014 119.6 . . ?
C016 C014 H014 119.6 . . ?
C00X C015 C013 120.8(5) . . ?
C00X C015 H015 119.6 . . ?
C013 C015 H015 119.6 . . ?
C011 C016 C014 120.8(5) . . ?
C011 C016 H016 119.6 . . ?
C014 C016 H016 119.6 . . ?
C00T C017 C017 121.8(3) . 7_575 ?
C00T C017 H017 119.1 . . ?
C017 C017 H017 119.1 7_575 . ?
C00Z C018 C018 121.4(3) . 7_575 ?
C00Z C018 H018 119.3 . . ?
C018 C018 H018 119.3 7_575 . ?
Cl01 C019 Cl01 111.4(4) 7_575 . ?
Cl01 C019 H01A 109.3 7_575 . ?
Cl01 C019 H01A 109.3 . . ?
Cl01 C019 H01B 109.3 7_575 . ?
Cl01 C019 H01B 109.3 . . ?
H01A C019 H01B 108.0 . . ?

loop_
_geom_bond_atom_site_label_1
_geom_bond_atom_site_label_2
_geom_bond_distance
_geom_bond_site_symmetry_2
_geom_bond_publ_flag
Dy01 N009 2.407(4) . ?
Dy01 N009 2.407(4) 7_575 ?
Dy01 N003 2.408(4) 7_575 ?
Dy01 N003 2.408(4) . ?
Dy01 N007 2.410(4) 7_575 ?
Dy01 N007 2.410(4) . ?
Dy01 N005 2.415(5) . ?
Dy01 N008 2.426(6) . ?
Cl01 C019 1.766(5) . ?
N003 C00P 1.367(6) . ?
N003 C00F 1.381(6) . ?
N004 C00J 1.323(6) 7_575 ?
N004 C00J 1.323(6) . ?
N005 C00L 1.380(6) . ?
N005 C00L 1.380(6) 7_575 ?
N006 C00O 1.330(6) . ?
N006 C00W 1.354(6) . ?
N007 C00W 1.355(6) . ?
N007 C00J 1.377(6) . ?
N008 C00N 1.366(6) 7_575 ?
N008 C00N 1.366(6) . ?
N009 C00V 1.369(6) . ?
N009 C00O 1.380(6) . ?
N00A C00L 1.337(6) . ?
N00A C00F 1.338(6) . ?
N40 C00V 1.329(5) . ?
N40 C00V 1.329(5) 7_575 ?
N30 C00N 1.337(6) . ?
N30 C00P 1.338(6) . ?
C00D C00D 1.383(10) 7_575 ?
C00D C00Z 1.390(7) . ?
C00D C00N 1.471(7) . ?
C00E C00G 1.385(7) . ?
C00E C00S 1.404(7) . ?
C00E C00O 1.458(7) . ?
C00F C00R 1.457(7) . ?
C00G C010 1.394(7) . ?
C00G H00G 0.9300 . ?
C00H C00U 1.393(7) . ?
C00H C00M 1.397(7) . ?
C00H C00J 1.459(7) . ?
C00I C00I 1.384(10) 7_575 ?
C00I C00T 1.394(7) . ?
C00I C00L 1.458(7) . ?
C00K C00S 1.379(7) . ?
C00K C012 1.381(7) . ?
C00K H00K 0.9300 . ?
C00M C00X 1.387(7) . ?
C00M C00W 1.465(7) . ?
C00P C00Y 1.463(7) . ?
C00Q C00Y 1.385(7) . ?
C00Q C014 1.387(7) . ?
C00Q H00Q 0.9300 . ?
C00R C011 1.388(7) . ?
C00R C00Y 1.399(7) . ?
C00S C00V 1.454(7) . ?
C00T C017 1.379(7) . ?
C00T H00T 0.9300 . ?
C00U C013 1.381(7) . ?
C00U H00U 0.9300 . ?
C00X C015 1.387(7) . ?
C00X H00X 0.9300 . ?
C00Z C018 1.384(7) . ?
C00Z H00Z 0.9300 . ?
C010 C012 1.399(7) . ?
C010 H010 0.9300 . ?
C011 C016 1.377(7) . ?
C011 H011 0.9300 . ?
C012 H012 0.9300 . ?
C013 C015 1.393(7) . ?
C013 H013 0.9300 . ?
C014 C016 1.408(7) . ?
C014 H014 0.9300 . ?
C015 H015 0.9300 . ?
C016 H016 0.9300 . ?
C017 C017 1.391(10) 7_575 ?
C017 H017 0.9300 . ?
C018 C018 1.399(11) 7_575 ?
C018 H018 0.9300 . ?
C019 H01A 0.9700 . ?
C019 H01B 0.9700 . ?
